data_4119796
loop_
_publ_author_name
'Douglas R. Kindra'
'Ian J. Casely'
'Megan E. Fieser'
'Joseph W. Ziller'
'Filipp Furche'
'William J. Evans'

_publ_section_title
;
 Insertion of CO2 and COS into Bi-C Bonds: Reactivity of a Bismuth NCN
 Pincer Complex of an Oxyaryl Dianionic Ligand,
 [2,6-(Me2NCH2)2C6H3]Bi(C6H2tBu2O)
;
_journal_name_full 'Journal of the American Chemical Society'
_journal_page_first 7777
_journal_page_last 7787
_journal_paper_doi 10.1021/ja403133f
_journal_volume 135
_journal_year 2013
_chemical_formula_sum 'C14 H22 Bi N9'
_chemical_formula_weight 525.39
_chemical_name_systematic
; 
 ? 
;
_space_group_IT_number 2
_symmetry_cell_setting triclinic
_symmetry_space_group_name_Hall '-P 1'
_symmetry_space_group_name_H-M 'P -1'
_atom_sites_solution_hydrogens difmap
_atom_sites_solution_primary direct
_atom_sites_solution_secondary difmap
_audit_creation_method SHELXTL
_cell_angle_alpha 108.9940(6)
_cell_angle_beta 101.4449(6)
_cell_angle_gamma 102.6115(6)
_cell_formula_units_Z 2
_cell_length_a 8.2299(5)
_cell_length_b 9.5398(6)
_cell_length_c 12.9942(9)
_cell_measurement_reflns_used 9619
_cell_measurement_temperature 88(2)
_cell_measurement_theta_max 28.76
_cell_measurement_theta_min 2.34
_cell_volume 900.33(10)
_computing_cell_refinement 'Bruker SAINT'
_computing_data_collection 'Bruker APEX2'
_computing_data_reduction 'Bruker SAINT'
_computing_molecular_graphics 'Bruker SHELXTL'
_computing_publication_material 'Bruker SHELXTL'
_computing_structure_refinement 'SHELXL-97 (Sheldrick, 2008)'
_computing_structure_solution 'SHELXS-97 (Sheldrick, 2008)'
_diffrn_ambient_temperature 88(2)
_diffrn_measured_fraction_theta_full 0.997
_diffrn_measured_fraction_theta_max 0.920
_diffrn_measurement_device_type 'Bruker APEX-II CCD'
_diffrn_measurement_method '\f and \w scans'
_diffrn_radiation_monochromator graphite
_diffrn_radiation_source 'fine-focus sealed tube'
_diffrn_radiation_type MoK\a
_diffrn_radiation_wavelength 0.71073
_diffrn_reflns_av_R_equivalents 0.0107
_diffrn_reflns_av_sigmaI/netI 0.0123
_diffrn_reflns_limit_h_max 11
_diffrn_reflns_limit_h_min -11
_diffrn_reflns_limit_k_max 12
_diffrn_reflns_limit_k_min -12
_diffrn_reflns_limit_l_max 17
_diffrn_reflns_limit_l_min -17
_diffrn_reflns_number 10822
_diffrn_reflns_theta_full 25.50
_diffrn_reflns_theta_max 28.81
_diffrn_reflns_theta_min 1.73
_exptl_absorpt_coefficient_mu 9.808
_exptl_absorpt_correction_T_max 0.2896
_exptl_absorpt_correction_T_min 0.1521
_exptl_absorpt_correction_type numerical
_exptl_absorpt_process_details 'Bruker SADABS'
_exptl_crystal_colour colorless
_exptl_crystal_density_diffrn 1.938
_exptl_crystal_density_meas ?
_exptl_crystal_description prism
_exptl_crystal_F_000 504
_exptl_crystal_size_max 0.31
_exptl_crystal_size_mid 0.25
_exptl_crystal_size_min 0.17
_refine_diff_density_max 1.058
_refine_diff_density_min -0.592
_refine_diff_density_rms 0.077
_refine_ls_extinction_method none
_refine_ls_goodness_of_fit_ref 1.084
_refine_ls_hydrogen_treatment refall
_refine_ls_matrix_type full
_refine_ls_number_parameters 305
_refine_ls_number_reflns 4311
_refine_ls_number_restraints 0
_refine_ls_restrained_S_all 1.084
_refine_ls_R_factor_all 0.0126
_refine_ls_R_factor_gt 0.0123
_refine_ls_shift/su_max 0.002
_refine_ls_shift/su_mean 0.000
_refine_ls_structure_factor_coef Fsqd
_refine_ls_weighting_details 'calc w=1/[\s^2^(Fo^2^)+(0.0150P)^2^+0.7232P] where P=(Fo^2^+2Fc^2^)/3'
_refine_ls_weighting_scheme calc
_refine_ls_wR_factor_gt 0.0294
_refine_ls_wR_factor_ref 0.0296
_reflns_number_gt 4251
_reflns_number_total 4311
_reflns_threshold_expression >2sigma(I)
_cod_data_source_file ja403133f_si_006.cif
_cod_data_source_block ijc26
_cod_depositor_comments
;
The following automatic conversions were performed:

'_exptl_crystal_density_meas' value 'none' was changed to '?' - the
value is perceived as not measured.

Automatic conversion script
Id: cif_fix_values 3008 2015-01-20 13:52:24Z robertas 
;
_cod_database_code 4119796

loop_
_symmetry_equiv_pos_as_xyz
'x, y, z'
'-x, -y, -z'

loop_
_atom_site_label
_atom_site_type_symbol
_atom_site_fract_x
_atom_site_fract_y
_atom_site_fract_z
_atom_site_U_iso_or_equiv
_atom_site_adp_type
_atom_site_occupancy
_atom_site_symmetry_multiplicity
_atom_site_calc_flag
Bi1 Bi 0.249178(8) 0.347108(7) 0.342637(5) 0.01242(3) Uani 1 1 d
N1 N 0.2900(2) 0.10728(19) 0.20187(14) 0.0171(3) Uani 1 1 d
N2 N 0.2109(2) 0.61167(18) 0.37226(13) 0.0140(3) Uani 1 1 d
N3 N -0.0717(2) 0.2550(2) 0.27782(15) 0.0206(3) Uani 1 1 d
N4 N -0.1429(2) 0.2417(2) 0.18425(15) 0.0198(3) Uani 1 1 d
N5 N -0.2160(2) 0.2275(2) 0.09334(16) 0.0260(4) Uani 1 1 d
N6 N 0.5661(2) 0.4412(2) 0.38982(15) 0.0201(3) Uani 1 1 d
N7 N 0.6270(2) 0.49481(19) 0.32942(14) 0.0167(3) Uani 1 1 d
N8 N 0.6877(2) 0.5481(2) 0.27219(15) 0.0230(4) Uani 1 1 d
C1 C 0.2421(2) 0.3826(2) 0.18188(16) 0.0150(3) Uani 1 1 d
C2 C 0.3011(2) 0.2881(2) 0.10043(16) 0.0170(4) Uani 1 1 d
C3 C 0.3107(3) 0.3210(3) 0.00422(17) 0.0211(4) Uani 1 1 d
C4 C 0.2651(3) 0.4474(3) -0.00849(17) 0.0221(4) Uani 1 1 d
C5 C 0.2060(3) 0.5411(2) 0.07328(17) 0.0191(4) Uani 1 1 d
C6 C 0.1924(2) 0.5076(2) 0.16854(16) 0.0154(3) Uani 1 1 d
C7 C 0.3672(3) 0.1616(2) 0.12232(17) 0.0190(4) Uani 1 1 d
C8 C 0.1135(3) -0.0049(2) 0.14191(19) 0.0223(4) Uani 1 1 d
C9 C 0.4032(3) 0.0329(3) 0.2544(2) 0.0239(4) Uani 1 1 d
C10 C 0.1203(3) 0.5996(2) 0.25697(16) 0.0155(3) Uani 1 1 d
C11 C 0.1073(3) 0.6526(2) 0.45202(17) 0.0181(4) Uani 1 1 d
C12 C 0.3844(3) 0.7289(2) 0.41598(17) 0.0168(4) Uani 1 1 d
C13 C 0.7887(3) 0.9072(3) 0.3225(2) 0.0272(5) Uani 1 1 d
C14 C 0.7945(3) 0.9142(3) 0.4380(2) 0.0255(4) Uani 1 1 d
N9 N 0.8002(3) 0.9236(2) 0.52961(19) 0.0316(4) Uani 1 1 d
H3A H 0.352(4) 0.255(3) -0.049(2) 0.030(7) Uiso 1 1 d
H4A H 0.274(4) 0.474(3) -0.074(2) 0.031(7) Uiso 1 1 d
H5A H 0.174(3) 0.629(3) 0.066(2) 0.019(6) Uiso 1 1 d
H7A H 0.345(3) 0.075(3) 0.055(2) 0.014(5) Uiso 1 1 d
H7B H 0.493(3) 0.206(3) 0.158(2) 0.014(6) Uiso 1 1 d
H8A H 0.115(3) -0.098(3) 0.081(2) 0.023(6) Uiso 1 1 d
H8B H 0.041(3) 0.043(3) 0.106(2) 0.017(6) Uiso 1 1 d
H8C H 0.057(4) -0.037(3) 0.196(2) 0.030(7) Uiso 1 1 d
H9A H 0.416(4) -0.056(3) 0.193(2) 0.030(7) Uiso 1 1 d
H9B H 0.357(3) 0.002(3) 0.310(2) 0.026(7) Uiso 1 1 d
H9C H 0.523(4) 0.107(3) 0.295(2) 0.032(7) Uiso 1 1 d
H10A H 0.134(3) 0.706(3) 0.257(2) 0.022(6) Uiso 1 1 d
H10B H -0.002(3) 0.549(3) 0.2407(19) 0.012(5) Uiso 1 1 d
H11A H 0.081(4) 0.751(3) 0.456(2) 0.027(7) Uiso 1 1 d
H11B H 0.170(3) 0.664(3) 0.529(2) 0.021(6) Uiso 1 1 d
H11C H 0.003(4) 0.570(3) 0.425(2) 0.024(7) Uiso 1 1 d
H12A H 0.374(3) 0.833(3) 0.428(2) 0.020(6) Uiso 1 1 d
H12B H 0.449(3) 0.706(3) 0.364(2) 0.019(6) Uiso 1 1 d
H12C H 0.444(3) 0.725(3) 0.486(2) 0.019(6) Uiso 1 1 d
H13A H 0.827(4) 1.005(4) 0.325(3) 0.036(8) Uiso 1 1 d
H13B H 0.863(4) 0.846(4) 0.295(3) 0.050(9) Uiso 1 1 d
H13C H 0.673(4) 0.850(4) 0.273(3) 0.042(8) Uiso 1 1 d

loop_
_atom_site_aniso_label
_atom_site_aniso_U_11
_atom_site_aniso_U_22
_atom_site_aniso_U_33
_atom_site_aniso_U_23
_atom_site_aniso_U_13
_atom_site_aniso_U_12
Bi1 0.01419(4) 0.01259(4) 0.01225(4) 0.00597(3) 0.00515(2) 0.00451(3)
N1 0.0180(8) 0.0151(8) 0.0181(8) 0.0053(6) 0.0063(6) 0.0056(6)
N2 0.0147(7) 0.0149(7) 0.0142(7) 0.0068(6) 0.0048(6) 0.0052(6)
N3 0.0212(8) 0.0222(9) 0.0237(9) 0.0113(7) 0.0133(7) 0.0070(7)
N4 0.0163(8) 0.0154(8) 0.0257(9) 0.0036(7) 0.0100(7) 0.0040(6)
N5 0.0228(9) 0.0303(10) 0.0209(9) 0.0058(7) 0.0049(7) 0.0080(8)
N6 0.0195(8) 0.0241(9) 0.0166(8) 0.0088(7) 0.0034(6) 0.0068(7)
N7 0.0130(7) 0.0172(8) 0.0162(8) 0.0028(6) 0.0017(6) 0.0054(6)
N8 0.0219(9) 0.0261(9) 0.0215(9) 0.0104(7) 0.0090(7) 0.0044(7)
C1 0.0135(8) 0.0176(9) 0.0130(8) 0.0063(7) 0.0034(7) 0.0028(7)
C2 0.0146(9) 0.0196(9) 0.0152(9) 0.0060(7) 0.0044(7) 0.0029(7)
C3 0.0188(9) 0.0271(10) 0.0144(9) 0.0053(8) 0.0069(7) 0.0039(8)
C4 0.0201(10) 0.0315(11) 0.0150(9) 0.0126(8) 0.0047(7) 0.0032(8)
C5 0.0156(9) 0.0239(10) 0.0183(9) 0.0121(8) 0.0022(7) 0.0031(8)
C6 0.0121(8) 0.0188(9) 0.0140(8) 0.0070(7) 0.0023(7) 0.0028(7)
C7 0.0203(10) 0.0193(9) 0.0171(9) 0.0042(8) 0.0090(7) 0.0067(8)
C8 0.0212(10) 0.0168(9) 0.0246(10) 0.0034(8) 0.0081(8) 0.0030(8)
C9 0.0284(11) 0.0216(10) 0.0257(11) 0.0093(9) 0.0087(9) 0.0143(9)
C10 0.0163(9) 0.0173(9) 0.0158(9) 0.0093(7) 0.0042(7) 0.0065(7)
C11 0.0208(10) 0.0188(9) 0.0184(9) 0.0078(7) 0.0094(8) 0.0088(8)
C12 0.0166(9) 0.0148(9) 0.0178(9) 0.0069(7) 0.0042(7) 0.0023(7)
C13 0.0266(12) 0.0300(12) 0.0276(11) 0.0133(9) 0.0091(9) 0.0091(10)
C14 0.0203(10) 0.0230(10) 0.0348(12) 0.0126(9) 0.0096(9) 0.0063(8)
N9 0.0288(10) 0.0294(10) 0.0401(12) 0.0157(9) 0.0161(9) 0.0068(8)

loop_
_atom_type_symbol
_atom_type_description
_atom_type_scat_dispersion_real
_atom_type_scat_dispersion_imag
_atom_type_scat_source
C C 0.0033 0.0016 'International Tables Vol C Tables 4.2.6.8 and 6.1.1.4'
H H 0.0000 0.0000 'International Tables Vol C Tables 4.2.6.8 and 6.1.1.4'
N N 0.0061 0.0033 'International Tables Vol C Tables 4.2.6.8 and 6.1.1.4'
Bi Bi -4.1077 10.2566 'International Tables Vol C Tables 4.2.6.8 and 6.1.1.4'

loop_
_geom_angle_atom_site_label_1
_geom_angle_atom_site_label_2
_geom_angle_atom_site_label_3
_geom_angle
C1 Bi1 N6 86.59(6)
C1 Bi1 N3 88.01(6)
N6 Bi1 N3 174.60(5)
C1 Bi1 N2 72.62(6)
N6 Bi1 N2 94.41(6)
N3 Bi1 N2 84.14(6)
C1 Bi1 N1 72.14(6)
N6 Bi1 N1 82.31(6)
N3 Bi1 N1 95.86(6)
N2 Bi1 N1 144.74(5)
C9 N1 C8 109.59(16)
C9 N1 C7 109.62(16)
C8 N1 C7 110.98(16)
C9 N1 Bi1 114.71(12)
C8 N1 Bi1 106.01(12)
C7 N1 Bi1 105.83(11)
C12 N2 C11 110.19(15)
C12 N2 C10 109.97(15)
C11 N2 C10 111.06(15)
C12 N2 Bi1 108.76(11)
C11 N2 Bi1 111.67(11)
C10 N2 Bi1 105.06(11)
N4 N3 Bi1 117.98(13)
N5 N4 N3 178.5(2)
N7 N6 Bi1 117.88(13)
N8 N7 N6 179.1(2)
C6 C1 C2 121.24(17)
C6 C1 Bi1 118.96(13)
C2 C1 Bi1 119.58(14)
C1 C2 C3 118.81(19)
C1 C2 C7 119.62(17)
C3 C2 C7 121.36(18)
C4 C3 C2 120.31(19)
C3 C4 C5 120.49(18)
C4 C5 C6 119.75(19)
C1 C6 C5 119.37(18)
C1 C6 C10 118.36(16)
C5 C6 C10 122.25(18)
N1 C7 C2 112.15(16)
N2 C10 C6 110.49(15)
N9 C14 C13 178.3(2)

loop_
_geom_bond_atom_site_label_1
_geom_bond_atom_site_label_2
_geom_bond_distance
Bi1 C1 2.2140(18)
Bi1 N6 2.4432(18)
Bi1 N3 2.4654(18)
Bi1 N2 2.5260(16)
Bi1 N1 2.5592(16)
N1 C9 1.479(3)
N1 C8 1.481(3)
N1 C7 1.485(3)
N2 C12 1.476(2)
N2 C11 1.478(2)
N2 C10 1.490(2)
N3 N4 1.193(3)
N4 N5 1.164(3)
N6 N7 1.198(2)
N7 N8 1.159(2)
C1 C6 1.392(3)
C1 C2 1.393(3)
C2 C3 1.397(3)
C2 C7 1.511(3)
C3 C4 1.387(3)
C4 C5 1.394(3)
C5 C6 1.394(3)
C6 C10 1.511(3)
C13 C14 1.470(3)
C14 N9 1.155(3)
